data_1517798
loop_
_publ_author_name
'Li, Ping'
'Parker, Trent M.'
'Hwang, Jungwun'
'Deng, Fengyuan'
'Smith, Mark D.'
'Pellechia, Perry J.'
'Sherrill, C. David'
'Shimizu, Ken D.'

_publ_section_title
;
 The CH-\p Interactions of Methyl Ethers as a Model for
 Carbohydrate-N-Heteroarene Interactions.
;
_journal_issue 19
_journal_name_full 'Organic letters'
_journal_page_first 5064
_journal_page_last 5067
_journal_paper_doi 10.1021/ol502418k
_journal_volume 16
_journal_year 2014
_chemical_formula_moiety 'C29 H23 N3 O5, C H2 Cl2'
_chemical_formula_sum 'C30 H25 Cl2 N3 O5'
_chemical_formula_weight 578.43
_chemical_name_systematic
;
 ? 
;
_space_group_crystal_system triclinic
_space_group_IT_number 2
_space_group_name_Hall '-P 1'
_space_group_name_H-M_alt 'P -1'
_symmetry_space_group_name_Hall '-P 1'
_symmetry_space_group_name_H-M 'P -1'
_atom_sites_solution_hydrogens geom
_atom_sites_solution_primary direct
_atom_sites_solution_secondary difmap
_audit_creation_date 2013-06-21
_audit_creation_method
;
  Olex2 1.2
  (compiled Apr 23 2013 17:59:47, GUI svn.r4466)
;
_cell_angle_alpha 63.737(4)
_cell_angle_beta 85.712(4)
_cell_angle_gamma 73.393(4)
_cell_formula_units_Z 2
_cell_length_a 9.067(2)
_cell_length_b 12.470(3)
_cell_length_c 13.647(3)
_cell_measurement_reflns_used 4755
_cell_measurement_temperature 100(2)
_cell_measurement_theta_max 26.480
_cell_measurement_theta_min 2.569
_cell_volume 1323.6(5)
_computing_data_reduction 'SAINT v6.45A (Bruker, 2003)'
_computing_molecular_graphics
;
O. V. Dolomanov, L. J. Bourhis, R. J. Gildea, J. A. K. Howard and H. Puschmann,
OLEX2: a complete structure solution, refinement and analysis program.
J. Appl. Cryst. (2009). 42, 339-341.
;
_computing_publication_material
;
O. V. Dolomanov, L. J. Bourhis, R. J. Gildea, J. A. K. Howard and H. Puschmann,
OLEX2: a complete structure solution, refinement and analysis program.
J. Appl. Cryst. (2009). 42, 339-341.
;
_computing_structure_refinement
;
SHELXL, G.M. Sheldrick, Acta Cryst.
(2008). A64, 112-122
;
_computing_structure_solution
;
SHELXS, G.M. Sheldrick, Acta Cryst.
(2008). A64, 112-122
;
_diffrn_ambient_temperature 100(2)
_diffrn_measured_fraction_theta_full 0.993
_diffrn_measured_fraction_theta_max 0.993
_diffrn_measurement_device_type 'CCD area detector'
_diffrn_measurement_method 'phi and omega scans'
_diffrn_radiation_monochromator graphite
_diffrn_radiation_type MoK\a
_diffrn_radiation_wavelength 0.71073
_diffrn_reflns_av_R_equivalents 0.0475
_diffrn_reflns_av_unetI/netI 0.0494
_diffrn_reflns_limit_h_max 11
_diffrn_reflns_limit_h_min -11
_diffrn_reflns_limit_k_max 15
_diffrn_reflns_limit_k_min -15
_diffrn_reflns_limit_l_max 17
_diffrn_reflns_limit_l_min -17
_diffrn_reflns_number 19263
_diffrn_reflns_theta_full 26.68
_diffrn_reflns_theta_max 26.68
_diffrn_reflns_theta_min 1.67
_diffrn_source 'fine-focus sealed tube'
_exptl_absorpt_coefficient_mu 0.293
_exptl_absorpt_correction_type none
_exptl_crystal_colour colorless
_exptl_crystal_density_diffrn 1.451
_exptl_crystal_density_method 'not measured'
_exptl_crystal_description plate
_exptl_crystal_F_000 600
_exptl_crystal_recrystallization_method 'evap. from CH2Cl2'
_exptl_crystal_size_max 0.52
_exptl_crystal_size_mid 0.44
_exptl_crystal_size_min 0.2
_refine_diff_density_max 0.336
_refine_diff_density_min -0.289
_refine_diff_density_rms 0.050
_refine_ls_extinction_method none
_refine_ls_goodness_of_fit_ref 0.989
_refine_ls_hydrogen_treatment constr
_refine_ls_matrix_type full
_refine_ls_number_parameters 365
_refine_ls_number_reflns 5568
_refine_ls_number_restraints 0
_refine_ls_restrained_S_all 0.989
_refine_ls_R_factor_all 0.0552
_refine_ls_R_factor_gt 0.0405
_refine_ls_shift/su_max 0.001
_refine_ls_shift/su_mean 0.000
_refine_ls_structure_factor_coef Fsqd
_refine_ls_weighting_details 'calc w=1/[\s^2^(Fo^2^)+(0.0488P)^2^+0.0000P] where P=(Fo^2^+2Fc^2^)/3'
_refine_ls_weighting_scheme calc
_refine_ls_wR_factor_gt 0.0931
_refine_ls_wR_factor_ref 0.1003
_reflns_number_gt 4242
_reflns_number_total 5568
_reflns_threshold_expression >2sigma(I)
_cod_data_source_file ol502418k_si_002.cif
_cod_data_source_block lpb289m
_cod_depositor_comments 'Adding full bibliography for 1517798--1517800.cif.'
_cod_database_code 1517798
_olex2_refinement_description
;
1. Fixed Uiso
 At 1.2 times of:
  All C(H) groups, All C(H,H) groups
 At 1.5 times of:
  All C(H,H,H) groups
2.a Ternary CH refined with riding coordinates:
 C3(H3), C6(H6)
2.b Secondary CH2 refined with riding coordinates:
 C30(H30A,H30B)
2.c Aromatic/amide H refined with riding coordinates:
 C11(H11), C12(H12), C13(H13), C16(H16), C17(H17), C18(H18), C24(H24),
 C25(H25), C26(H26)
2.d Idealised Me refined as rotating group:
 C20(H20A,H20B,H20C), C21(H21A,H21B,H21C), C28(H28A,H28B,H28C), C29(H29A,H29B,
 H29C)
;

loop_
_space_group_symop_id
_space_group_symop_operation_xyz
1 'x, y, z'
2 '-x, -y, -z'

loop_
_atom_site_label
_atom_site_type_symbol
_atom_site_fract_x
_atom_site_fract_y
_atom_site_fract_z
_atom_site_U_iso_or_equiv
_atom_site_adp_type
_atom_site_occupancy
_atom_site_symmetry_multiplicity
_atom_site_calc_flag
_atom_site_refinement_flags
O1 O 0.56334(13) 0.35580(11) 0.54253(9) 0.0234(3) Uani 1 1 d .
O2 O 0.26816(13) 0.57894(11) 0.13093(9) 0.0228(3) Uani 1 1 d .
O3 O -0.03312(13) 0.42076(11) 0.41177(9) 0.0231(3) Uani 1 1 d .
O4 O 0.06209(13) 0.31684(11) 0.21970(9) 0.0221(3) Uani 1 1 d .
O5 O -0.09548(14) 0.73604(11) 0.14524(10) 0.0267(3) Uani 1 1 d .
N1 N 0.09077(15) 0.50808(13) 0.25468(11) 0.0173(3) Uani 1 1 d .
N2 N 0.49771(16) 0.07041(13) 0.23902(11) 0.0225(3) Uani 1 1 d .
N3 N 0.33161(16) -0.02859(13) 0.41225(11) 0.0210(3) Uani 1 1 d .
C1 C 0.46986(19) 0.36422(15) 0.47953(13) 0.0181(4) Uani 1 1 d .
C2 C 0.47083(18) 0.41244(15) 0.35413(13) 0.0168(4) Uani 1 1 d .
C3 C 0.31351(18) 0.51666(15) 0.32542(12) 0.0167(4) Uani 1 1 d .
H3 H 0.3281 0.5956 0.3199 0.020 Uiso 1 1 calc R
C4 C 0.22797(18) 0.54042(15) 0.22346(13) 0.0172(4) Uani 1 1 d .
C5 C 0.07394(18) 0.45920(15) 0.36741(13) 0.0171(4) Uani 1 1 d .
C6 C 0.21119(18) 0.46375(15) 0.42047(13) 0.0167(4) Uani 1 1 d .
H6 H 0.1778 0.5187 0.4583 0.020 Uiso 1 1 calc R
C7 C 0.31518(18) 0.33167(15) 0.50026(13) 0.0174(4) Uani 1 1 d .
C8 C 0.34839(18) 0.25241(15) 0.43759(13) 0.0162(3) Uani 1 1 d .
C9 C 0.43848(18) 0.29944(15) 0.35266(13) 0.0162(3) Uani 1 1 d .
C10 C 0.48845(18) 0.24314(15) 0.27990(13) 0.0162(3) Uani 1 1 d .
C11 C 0.57024(18) 0.29233(16) 0.18607(13) 0.0186(4) Uani 1 1 d .
H11 H 0.5946 0.3681 0.1671 0.022 Uiso 1 1 calc R
C12 C 0.61446(19) 0.23048(16) 0.12238(14) 0.0220(4) Uani 1 1 d .
H12 H 0.6697 0.2622 0.0589 0.026 Uiso 1 1 calc R
C13 C 0.5763(2) 0.11962(17) 0.15312(14) 0.0243(4) Uani 1 1 d .
H13 H 0.6090 0.0765 0.1093 0.029 Uiso 1 1 calc R
C14 C 0.45300(18) 0.13124(15) 0.30243(13) 0.0177(4) Uani 1 1 d .
C15 C 0.36097(18) 0.07982(15) 0.39422(13) 0.0175(4) Uani 1 1 d .
C16 C 0.2399(2) -0.07144(16) 0.49120(14) 0.0236(4) Uani 1 1 d .
H16 H 0.2208 -0.1479 0.5055 0.028 Uiso 1 1 calc R
C17 C 0.1694(2) -0.01095(17) 0.55473(14) 0.0242(4) Uani 1 1 d .
H17 H 0.1011 -0.0442 0.6084 0.029 Uiso 1 1 calc R
C18 C 0.19973(19) 0.09642(16) 0.53885(13) 0.0213(4) Uani 1 1 d .
H18 H 0.1529 0.1388 0.5814 0.026 Uiso 1 1 calc R
C19 C 0.30164(18) 0.14379(15) 0.45832(13) 0.0175(4) Uani 1 1 d .
C20 C 0.60971(19) 0.45599(17) 0.30369(14) 0.0219(4) Uani 1 1 d .
H20A H 0.6308 0.5075 0.3351 0.033 Uiso 1 1 calc R
H20B H 0.5890 0.5052 0.2244 0.033 Uiso 1 1 calc R
H20C H 0.6994 0.3835 0.3189 0.033 Uiso 1 1 calc R
C21 C 0.2736(2) 0.28091(16) 0.61854(13) 0.0222(4) Uani 1 1 d .
H21A H 0.3372 0.1947 0.6588 0.033 Uiso 1 1 calc R
H21B H 0.1644 0.2831 0.6220 0.033 Uiso 1 1 calc R
H21C H 0.2921 0.3320 0.6514 0.033 Uiso 1 1 calc R
C22 C -0.02412(18) 0.52835(16) 0.17699(13) 0.0181(4) Uani 1 1 d .
C23 C -0.03688(18) 0.43076(16) 0.15789(13) 0.0182(4) Uani 1 1 d .
C24 C -0.14434(19) 0.45411(16) 0.07813(13) 0.0204(4) Uani 1 1 d .
H24 H -0.1528 0.3886 0.0630 0.025 Uiso 1 1 calc R
C25 C -0.23861(19) 0.57401(17) 0.02120(13) 0.0222(4) Uani 1 1 d .
H25 H -0.3118 0.5898 -0.0333 0.027 Uiso 1 1 calc R
C26 C -0.2300(2) 0.67162(17) 0.04092(14) 0.0240(4) Uani 1 1 d .
H26 H -0.2977 0.7528 0.0019 0.029 Uiso 1 1 calc R
C27 C -0.12002(19) 0.64873(16) 0.11903(13) 0.0206(4) Uani 1 1 d .
C28 C 0.0408(2) 0.21429(16) 0.20787(15) 0.0259(4) Uani 1 1 d .
H28A H 0.1119 0.1367 0.2600 0.039 Uiso 1 1 calc R
H28B H 0.0615 0.2248 0.1331 0.039 Uiso 1 1 calc R
H28C H -0.0656 0.2108 0.2224 0.039 Uiso 1 1 calc R
C29 C -0.1793(2) 0.86251(18) 0.08002(18) 0.0388(5) Uani 1 1 d .
H29A H -0.1486 0.9166 0.1042 0.058 Uiso 1 1 calc R
H29B H -0.2900 0.8721 0.0879 0.058 Uiso 1 1 calc R
H29C H -0.1568 0.8858 0.0031 0.058 Uiso 1 1 calc R
Cl1 Cl 0.10742(7) -0.10136(7) 0.24028(5) 0.0590(2) Uani 1 1 d .
Cl2 Cl 0.38468(7) -0.16540(5) 0.13226(4) 0.04583(16) Uani 1 1 d .
C30 C 0.3049(2) -0.11442(19) 0.23088(15) 0.0312(5) Uani 1 1 d .
H30A H 0.3591 -0.1740 0.3031 0.037 Uiso 1 1 calc R
H30B H 0.3210 -0.0323 0.2116 0.037 Uiso 1 1 calc R

loop_
_atom_site_aniso_label
_atom_site_aniso_U_11
_atom_site_aniso_U_22
_atom_site_aniso_U_33
_atom_site_aniso_U_23
_atom_site_aniso_U_13
_atom_site_aniso_U_12
O1 0.0239(6) 0.0269(7) 0.0226(6) -0.0129(6) -0.0047(5) -0.0069(5)
O2 0.0259(7) 0.0282(7) 0.0154(6) -0.0083(6) 0.0020(5) -0.0116(6)
O3 0.0184(6) 0.0319(7) 0.0206(6) -0.0129(6) 0.0047(5) -0.0081(6)
O4 0.0228(6) 0.0197(7) 0.0222(6) -0.0079(5) -0.0047(5) -0.0043(5)
O5 0.0295(7) 0.0213(7) 0.0271(7) -0.0110(6) -0.0067(6) -0.0015(6)
N1 0.0158(7) 0.0208(8) 0.0154(7) -0.0083(6) -0.0012(6) -0.0040(6)
N2 0.0236(8) 0.0225(8) 0.0242(8) -0.0133(7) 0.0007(6) -0.0055(7)
N3 0.0222(8) 0.0162(8) 0.0228(8) -0.0061(6) -0.0037(6) -0.0054(6)
C1 0.0201(9) 0.0141(8) 0.0204(9) -0.0104(7) -0.0012(7) -0.0003(7)
C2 0.0171(8) 0.0187(9) 0.0172(8) -0.0100(7) 0.0000(7) -0.0050(7)
C3 0.0197(9) 0.0162(9) 0.0159(8) -0.0083(7) -0.0009(7) -0.0050(7)
C4 0.0182(9) 0.0144(9) 0.0178(9) -0.0070(7) -0.0010(7) -0.0026(7)
C5 0.0172(9) 0.0164(9) 0.0167(8) -0.0090(7) -0.0001(7) 0.0000(7)
C6 0.0178(8) 0.0175(9) 0.0160(8) -0.0095(7) 0.0003(7) -0.0029(7)
C7 0.0184(9) 0.0186(9) 0.0159(8) -0.0086(7) -0.0004(7) -0.0040(7)
C8 0.0144(8) 0.0168(9) 0.0155(8) -0.0066(7) -0.0032(6) -0.0013(7)
C9 0.0133(8) 0.0165(9) 0.0176(8) -0.0066(7) -0.0026(6) -0.0027(7)
C10 0.0130(8) 0.0183(9) 0.0167(8) -0.0078(7) -0.0029(6) -0.0024(7)
C11 0.0166(8) 0.0202(9) 0.0202(9) -0.0093(8) -0.0007(7) -0.0059(7)
C12 0.0199(9) 0.0285(10) 0.0202(9) -0.0128(8) 0.0036(7) -0.0076(8)
C13 0.0247(10) 0.0286(10) 0.0251(10) -0.0184(9) 0.0018(8) -0.0046(8)
C14 0.0157(8) 0.0179(9) 0.0185(8) -0.0084(7) -0.0044(7) -0.0014(7)
C15 0.0163(8) 0.0157(9) 0.0174(8) -0.0051(7) -0.0057(7) -0.0019(7)
C16 0.0246(10) 0.0175(9) 0.0251(10) -0.0040(8) -0.0051(8) -0.0080(8)
C17 0.0238(9) 0.0258(10) 0.0193(9) -0.0043(8) 0.0007(7) -0.0110(8)
C18 0.0188(9) 0.0247(10) 0.0188(9) -0.0084(8) -0.0006(7) -0.0053(8)
C19 0.0163(8) 0.0168(9) 0.0160(8) -0.0043(7) -0.0046(7) -0.0030(7)
C20 0.0213(9) 0.0261(10) 0.0245(9) -0.0142(8) 0.0029(7) -0.0110(8)
C21 0.0263(10) 0.0242(10) 0.0164(9) -0.0094(8) 0.0000(7) -0.0068(8)
C22 0.0145(8) 0.0262(10) 0.0131(8) -0.0078(7) 0.0011(6) -0.0064(7)
C23 0.0168(8) 0.0202(9) 0.0140(8) -0.0043(7) 0.0028(7) -0.0059(7)
C24 0.0196(9) 0.0270(10) 0.0174(9) -0.0100(8) 0.0038(7) -0.0108(8)
C25 0.0165(9) 0.0324(11) 0.0165(9) -0.0088(8) -0.0003(7) -0.0080(8)
C26 0.0198(9) 0.0269(10) 0.0185(9) -0.0063(8) -0.0031(7) -0.0017(8)
C27 0.0200(9) 0.0234(10) 0.0186(9) -0.0096(8) 0.0025(7) -0.0061(8)
C28 0.0287(10) 0.0218(10) 0.0267(10) -0.0083(8) -0.0022(8) -0.0093(8)
C29 0.0411(12) 0.0217(11) 0.0482(13) -0.0140(10) -0.0153(10) 0.0012(9)
Cl1 0.0413(3) 0.0906(5) 0.0687(4) -0.0476(4) 0.0094(3) -0.0334(3)
Cl2 0.0680(4) 0.0383(3) 0.0336(3) -0.0202(3) 0.0081(3) -0.0124(3)
C30 0.0374(11) 0.0332(11) 0.0279(10) -0.0155(9) -0.0026(9) -0.0125(9)

loop_
_atom_type_symbol
_atom_type_description
_atom_type_scat_dispersion_real
_atom_type_scat_dispersion_imag
_atom_type_scat_source
C C 0.0033 0.0016 'International Tables Vol C Tables 4.2.6.8 and 6.1.1.4'
H H 0.0000 0.0000 'International Tables Vol C Tables 4.2.6.8 and 6.1.1.4'
Cl Cl 0.1484 0.1585 'International Tables Vol C Tables 4.2.6.8 and 6.1.1.4'
N N 0.0061 0.0033 'International Tables Vol C Tables 4.2.6.8 and 6.1.1.4'
O O 0.0106 0.0060 'International Tables Vol C Tables 4.2.6.8 and 6.1.1.4'

loop_
_geom_angle_atom_site_label_1
_geom_angle_atom_site_label_2
_geom_angle_atom_site_label_3
_geom_angle
C23 O4 C28 116.26(13)
C27 O5 C29 116.92(13)
C4 N1 C5 113.86(13)
C4 N1 C22 122.53(13)
C5 N1 C22 123.56(13)
C13 N2 C14 117.61(15)
C16 N3 C15 117.45(15)
O1 C1 C2 129.53(15)
O1 C1 C7 130.28(15)
C7 C1 C2 100.18(12)
C1 C2 C3 96.93(12)
C9 C2 C1 95.59(12)
C9 C2 C3 106.92(12)
C20 C2 C1 114.78(13)
C20 C2 C3 115.74(14)
C20 C2 C9 122.35(14)
C2 C3 H3 110.9
C4 C3 C2 113.57(13)
C4 C3 H3 110.9
C4 C3 C6 105.25(12)
C6 C3 C2 105.11(13)
C6 C3 H3 110.9
O2 C4 N1 124.51(14)
O2 C4 C3 127.69(14)
N1 C4 C3 107.79(13)
O3 C5 N1 124.42(14)
O3 C5 C6 127.70(15)
N1 C5 C6 107.88(13)
C3 C6 H6 110.9
C3 C6 C7 105.18(13)
C5 C6 C3 105.14(12)
C5 C6 H6 110.9
C5 C6 C7 113.57(13)
C7 C6 H6 110.9
C1 C7 C6 96.91(12)
C8 C7 C1 95.46(12)
C8 C7 C6 106.54(12)
C21 C7 C1 115.22(13)
C21 C7 C6 116.31(14)
C21 C7 C8 121.88(14)
C9 C8 C7 109.01(14)
C9 C8 C19 121.59(15)
C19 C8 C7 129.39(14)
C8 C9 C2 108.89(14)
C8 C9 C10 121.37(14)
C10 C9 C2 129.74(14)
C11 C10 C9 124.27(15)
C11 C10 C14 117.36(15)
C14 C10 C9 118.37(14)
C10 C11 H11 120.1
C12 C11 C10 119.76(15)
C12 C11 H11 120.1
C11 C12 H12 120.9
C11 C12 C13 118.25(16)
C13 C12 H12 120.9
N2 C13 C12 124.55(16)
N2 C13 H13 117.7
C12 C13 H13 117.7
N2 C14 C10 122.45(15)
N2 C14 C15 117.53(14)
C10 C14 C15 119.99(15)
N3 C15 C14 117.27(15)
N3 C15 C19 122.57(15)
C19 C15 C14 120.13(14)
N3 C16 H16 118.0
N3 C16 C17 123.90(16)
C17 C16 H16 118.0
C16 C17 H17 120.4
C18 C17 C16 119.27(16)
C18 C17 H17 120.4
C17 C18 H18 120.4
C17 C18 C19 119.12(16)
C19 C18 H18 120.4
C15 C19 C8 118.14(14)
C15 C19 C18 117.53(15)
C18 C19 C8 124.33(16)
C2 C20 H20A 109.5
C2 C20 H20B 109.5
C2 C20 H20C 109.5
H20A C20 H20B 109.5
H20A C20 H20C 109.5
H20B C20 H20C 109.5
C7 C21 H21A 109.5
C7 C21 H21B 109.5
C7 C21 H21C 109.5
H21A C21 H21B 109.5
H21A C21 H21C 109.5
H21B C21 H21C 109.5
C23 C22 N1 120.68(15)
C23 C22 C27 120.80(15)
C27 C22 N1 118.50(15)
O4 C23 C22 115.83(14)
O4 C23 C24 124.62(15)
C22 C23 C24 119.54(16)
C23 C24 H24 120.5
C25 C24 C23 119.00(16)
C25 C24 H24 120.5
C24 C25 H25 118.9
C26 C25 C24 122.22(15)
C26 C25 H25 118.9
C25 C26 H26 120.6
C25 C26 C27 118.73(17)
C27 C26 H26 120.6
O5 C27 C22 115.01(14)
O5 C27 C26 125.32(16)
C26 C27 C22 119.67(16)
O4 C28 H28A 109.5
O4 C28 H28B 109.5
O4 C28 H28C 109.5
H28A C28 H28B 109.5
H28A C28 H28C 109.5
H28B C28 H28C 109.5
O5 C29 H29A 109.5
O5 C29 H29B 109.5
O5 C29 H29C 109.5
H29A C29 H29B 109.5
H29A C29 H29C 109.5
H29B C29 H29C 109.5
Cl1 C30 Cl2 112.11(10)
Cl1 C30 H30A 109.2
Cl1 C30 H30B 109.2
Cl2 C30 H30A 109.2
Cl2 C30 H30B 109.2
H30A C30 H30B 107.9

loop_
_geom_bond_atom_site_label_1
_geom_bond_atom_site_label_2
_geom_bond_distance
O1 C1 1.2028(19)
O2 C4 1.2052(19)
O3 C5 1.2083(19)
O4 C23 1.363(2)
O4 C28 1.424(2)
O5 C27 1.363(2)
O5 C29 1.425(2)
N1 C4 1.395(2)
N1 C5 1.396(2)
N1 C22 1.4320(19)
N2 C13 1.321(2)
N2 C14 1.357(2)
N3 C15 1.364(2)
N3 C16 1.322(2)
C1 C2 1.543(2)
C1 C7 1.541(2)
C2 C3 1.565(2)
C2 C9 1.528(2)
C2 C20 1.512(2)
C3 H3 1.0000
C3 C4 1.513(2)
C3 C6 1.546(2)
C5 C6 1.512(2)
C6 H6 1.0000
C6 C7 1.570(2)
C7 C8 1.529(2)
C7 C21 1.513(2)
C8 C9 1.373(2)
C8 C19 1.437(2)
C9 C10 1.432(2)
C10 C11 1.410(2)
C10 C14 1.417(2)
C11 H11 0.9500
C11 C12 1.369(2)
C12 H12 0.9500
C12 C13 1.395(2)
C13 H13 0.9500
C14 C15 1.454(2)
C15 C19 1.412(2)
C16 H16 0.9500
C16 C17 1.396(3)
C17 H17 0.9500
C17 C18 1.364(2)
C18 H18 0.9500
C18 C19 1.413(2)
C20 H20A 0.9800
C20 H20B 0.9800
C20 H20C 0.9800
C21 H21A 0.9800
C21 H21B 0.9800
C21 H21C 0.9800
C22 C23 1.389(2)
C22 C27 1.393(2)
C23 C24 1.391(2)
C24 H24 0.9500
C24 C25 1.382(2)
C25 H25 0.9500
C25 C26 1.381(2)
C26 H26 0.9500
C26 C27 1.392(2)
C28 H28A 0.9800
C28 H28B 0.9800
C28 H28C 0.9800
C29 H29A 0.9800
C29 H29B 0.9800
C29 H29C 0.9800
Cl1 C30 1.752(2)
Cl2 C30 1.757(2)
C30 H30A 0.9900
C30 H30B 0.9900

loop_
_geom_torsion_atom_site_label_1
_geom_torsion_atom_site_label_2
_geom_torsion_atom_site_label_3
_geom_torsion_atom_site_label_4
_geom_torsion
O1 C1 C2 C3 -122.94(19)
O1 C1 C2 C9 129.21(18)
O1 C1 C2 C20 -0.4(3)
O1 C1 C7 C6 123.36(19)
O1 C1 C7 C8 -129.20(19)
O1 C1 C7 C21 0.0(3)
O3 C5 C6 C3 177.83(16)
O3 C5 C6 C7 63.4(2)
O4 C23 C24 C25 179.79(15)
N1 C5 C6 C3 -2.08(17)
N1 C5 C6 C7 -116.54(15)
N1 C22 C23 O4 2.1(2)
N1 C22 C23 C24 -176.83(14)
N1 C22 C27 O5 -1.5(2)
N1 C22 C27 C26 178.30(14)
N2 C14 C15 N3 2.5(2)
N2 C14 C15 C19 -175.41(14)
N3 C15 C19 C8 175.64(14)
N3 C15 C19 C18 -4.4(2)
N3 C16 C17 C18 -2.6(3)
C1 C2 C3 C4 -148.48(13)
C1 C2 C3 C6 -33.95(14)
C1 C2 C9 C8 31.86(16)
C1 C2 C9 C10 -147.61(16)
C1 C7 C8 C9 -32.16(15)
C1 C7 C8 C19 146.65(16)
C2 C1 C7 C6 -56.05(14)
C2 C1 C7 C8 51.39(14)
C2 C1 C7 C21 -179.45(14)
C2 C3 C4 O2 -63.6(2)
C2 C3 C4 N1 115.63(15)
C2 C3 C6 C5 -119.66(13)
C2 C3 C6 C7 0.52(15)
C2 C9 C10 C11 -6.0(3)
C2 C9 C10 C14 174.52(15)
C3 C2 C9 C8 -67.15(16)
C3 C2 C9 C10 113.38(17)
C3 C6 C7 C1 33.16(14)
C3 C6 C7 C8 -64.65(15)
C3 C6 C7 C21 155.76(13)
C4 N1 C5 O3 -176.84(16)
C4 N1 C5 C6 3.07(18)
C4 N1 C22 C23 101.32(19)
C4 N1 C22 C27 -77.0(2)
C4 C3 C6 C5 0.53(16)
C4 C3 C6 C7 120.71(13)
C5 N1 C4 O2 176.57(16)
C5 N1 C4 C3 -2.72(18)
C5 N1 C22 C23 -81.3(2)
C5 N1 C22 C27 100.34(19)
C5 C6 C7 C1 147.59(13)
C5 C6 C7 C8 49.78(17)
C5 C6 C7 C21 -89.81(17)
C6 C3 C4 O2 -178.06(17)
C6 C3 C4 N1 1.19(17)
C6 C7 C8 C9 66.72(16)
C6 C7 C8 C19 -114.47(17)
C7 C1 C2 C3 56.47(14)
C7 C1 C2 C9 -51.37(14)
C7 C1 C2 C20 179.03(14)
C7 C8 C9 C2 0.18(17)
C7 C8 C9 C10 179.70(14)
C7 C8 C19 C15 -173.68(15)
C7 C8 C19 C18 6.4(3)
C8 C9 C10 C11 174.60(15)
C8 C9 C10 C14 -4.9(2)
C9 C2 C3 C4 -50.45(17)
C9 C2 C3 C6 64.08(15)
C9 C8 C19 C15 5.0(2)
C9 C8 C19 C18 -174.95(15)
C9 C10 C11 C12 179.23(15)
C9 C10 C14 N2 -178.96(14)
C9 C10 C14 C15 3.2(2)
C10 C11 C12 C13 0.1(2)
C10 C14 C15 N3 -179.54(14)
C10 C14 C15 C19 2.5(2)
C11 C10 C14 N2 1.5(2)
C11 C10 C14 C15 -176.33(14)
C11 C12 C13 N2 1.1(3)
C13 N2 C14 C10 -0.4(2)
C13 N2 C14 C15 177.45(15)
C14 N2 C13 C12 -0.9(3)
C14 C10 C11 C12 -1.3(2)
C14 C15 C19 C8 -6.6(2)
C14 C15 C19 C18 173.40(14)
C15 N3 C16 C17 1.5(2)
C16 N3 C15 C14 -175.78(14)
C16 N3 C15 C19 2.1(2)
C16 C17 C18 C19 0.1(2)
C17 C18 C19 C8 -176.86(15)
C17 C18 C19 C15 3.2(2)
C19 C8 C9 C2 -178.74(14)
C19 C8 C9 C10 0.8(2)
C20 C2 C3 C4 89.69(16)
C20 C2 C3 C6 -155.78(13)
C20 C2 C9 C8 155.95(15)
C20 C2 C9 C10 -23.5(2)
C21 C7 C8 C9 -156.46(15)
C21 C7 C8 C19 22.3(2)
C22 N1 C4 O2 -5.8(3)
C22 N1 C4 C3 174.90(14)
C22 N1 C5 O3 5.6(3)
C22 N1 C5 C6 -174.51(14)
C22 C23 C24 C25 -1.4(2)
C23 C22 C27 O5 -179.81(14)
C23 C22 C27 C26 -0.1(2)
C23 C24 C25 C26 -0.1(3)
C24 C25 C26 C27 1.5(3)
C25 C26 C27 O5 178.30(16)
C25 C26 C27 C22 -1.4(2)
C27 C22 C23 O4 -179.60(14)
C27 C22 C23 C24 1.5(2)
C28 O4 C23 C22 174.54(14)
C28 O4 C23 C24 -6.6(2)
C29 O5 C27 C22 173.45(16)
C29 O5 C27 C26 -6.3(3)
